data_2228999
loop_
_publ_author_name
'Ren, Guo-Bin'
'Hong, Ming-Huang'
'Zhong, Jia-Liang'
'Yi, Dong-Xu'
'Xu, Le-Hui'

_publ_section_title
;
 2-{[3-Methyl-4-(2,2,2-trifluoroethoxy)pyridin-2-yl]methylsulfanyl}-1<i>H</i>-benzimidazole
 monohydrate
;
_journal_coeditor_code CV5015
_journal_issue 2
_journal_name_full 'Acta Crystallographica Section E'
_journal_page_first o270
_journal_paper_doi 10.1107/S1600536810053730
_journal_volume 67
_journal_year 2011
_chemical_formula_iupac 'C16 H14 F3 N3 O S, H2 O'
_chemical_formula_moiety 'C16 H14 F3 N3 O S, H2 O'
_chemical_formula_sum 'C16 H16 F3 N3 O2 S'
_chemical_formula_weight 371.39
_chemical_name_systematic
;
2-{[3-Methyl-4-(2,2,2-trifluoroethoxy)pyridin-2-yl]methylsulfanyl}-
1<i>H</i>-benzimidazole monohydrate
;
_space_group_IT_number 2
_symmetry_cell_setting triclinic
_symmetry_space_group_name_Hall '-P 1'
_symmetry_space_group_name_H-M 'P -1'
_atom_sites_solution_hydrogens geom
_atom_sites_solution_primary direct
_atom_sites_solution_secondary difmap
_audit_creation_method SHELXL-97
_cell_angle_alpha 88.27
_cell_angle_beta 87.79
_cell_angle_gamma 89.13
_cell_formula_units_Z 4
_cell_length_a 7.35260(10)
_cell_length_b 7.47020(10)
_cell_length_c 30.6500(3)
_cell_measurement_reflns_used 9679
_cell_measurement_temperature 296(2)
_cell_measurement_theta_max 67.12
_cell_measurement_theta_min 5.79
_cell_volume 1681.28(4)
_computing_cell_refinement 'SAINT (Bruker, 2005)'
_computing_data_collection 'SMART (Bruker, 2005)'
_computing_data_reduction 'SAINT (Bruker, 2005)'
_computing_molecular_graphics 'XP in SHELXTL (Sheldrick, 2008)'
_computing_publication_material 'SHELXL97 (Sheldrick, 2008)'
_computing_structure_refinement 'SHELXL97 (Sheldrick, 2008)'
_computing_structure_solution 'SHELXS97 (Sheldrick, 2008)'
_diffrn_ambient_temperature 296(2)
_diffrn_measured_fraction_theta_full 0.907
_diffrn_measured_fraction_theta_max 0.902
_diffrn_measurement_device_type 'Bruker SMART APEX'
_diffrn_measurement_method '\f and \w'
_diffrn_radiation_monochromator graphite
_diffrn_radiation_source 'sealed tube'
_diffrn_radiation_type CuK\a
_diffrn_radiation_wavelength 1.54178
_diffrn_reflns_av_R_equivalents 0.0173
_diffrn_reflns_av_sigmaI/netI 0.0235
_diffrn_reflns_limit_h_max 8
_diffrn_reflns_limit_h_min -7
_diffrn_reflns_limit_k_max 8
_diffrn_reflns_limit_k_min -8
_diffrn_reflns_limit_l_max 36
_diffrn_reflns_limit_l_min -33
_diffrn_reflns_number 12461
_diffrn_reflns_theta_full 67.00
_diffrn_reflns_theta_max 67.39
_diffrn_reflns_theta_min 4.33
_exptl_absorpt_coefficient_mu 2.151
_exptl_absorpt_correction_type none
_exptl_crystal_colour colourless
_exptl_crystal_density_diffrn 1.467
_exptl_crystal_density_method 'not measured'
_exptl_crystal_description prism
_exptl_crystal_F_000 768
_exptl_crystal_size_max 0.28
_exptl_crystal_size_mid 0.12
_exptl_crystal_size_min 0.10
_refine_diff_density_max 0.413
_refine_diff_density_min -0.316
_refine_ls_extinction_coef 0.0062(5)
_refine_ls_extinction_expression Fc^*^=kFc[1+0.001xFc^2^\l^3^/sin(2\q)]^-1/4^
_refine_ls_extinction_method 'SHELXL97 (Sheldrick, 2008)'
_refine_ls_goodness_of_fit_ref 1.059
_refine_ls_hydrogen_treatment constr
_refine_ls_matrix_type full
_refine_ls_number_parameters 462
_refine_ls_number_reflns 5446
_refine_ls_number_restraints 0
_refine_ls_restrained_S_all 1.059
_refine_ls_R_factor_all 0.0414
_refine_ls_R_factor_gt 0.0406
_refine_ls_shift/su_max 0.001
_refine_ls_shift/su_mean 0.000
_refine_ls_structure_factor_coef Fsqd
_refine_ls_weighting_details 'calc w=1/[\s^2^(Fo^2^)+(0.0671P)^2^+0.6061P] where P=(Fo^2^+2Fc^2^)/3'
_refine_ls_weighting_scheme calc
_refine_ls_wR_factor_gt 0.1159
_refine_ls_wR_factor_ref 0.1166
_reflns_number_gt 5282
_reflns_number_total 5446
_reflns_threshold_expression I>2sigma(I)
_cod_data_source_file cv5015.cif
_cod_data_source_block I
_cod_original_cell_volume 1681.27(4)
_cod_database_code 2228999
_cod_database_fobs_code 2228999

loop_
_symmetry_equiv_pos_as_xyz
'x, y, z'
'-x, -y, -z'

loop_
_atom_site_type_symbol
_atom_site_label
_atom_site_fract_x
_atom_site_fract_y
_atom_site_fract_z
_atom_site_U_iso_or_equiv
_atom_site_adp_type
_atom_site_calc_flag
_atom_site_refinement_flags
_atom_site_occupancy
_atom_site_disorder_assembly
_atom_site_disorder_group
S S1A 0.20282(6) 0.80754(6) 0.034292(14) 0.04220(15) Uani d . 1 . .
F F1A -0.4248(3) 0.4400(3) -0.22095(6) 0.1133(7) Uani d . 1 . .
F F2A -0.5441(2) 0.6396(2) -0.18024(5) 0.0767(4) Uani d . 1 . .
F F3A -0.5417(2) 0.3690(2) -0.15787(6) 0.0898(5) Uani d . 1 . .
O O1A -0.28512(19) 0.57155(19) -0.11848(4) 0.0499(3) Uani d . 1 . .
N N1A -0.0279(2) 0.8860(2) 0.10435(5) 0.0449(4) Uani d . 1 . .
N N2A 0.2693(2) 0.9203(2) 0.11406(5) 0.0419(3) Uani d . 1 . .
H H2AA 0.3847 0.9196 0.1083 0.050 Uiso calc R 1 . .
N N3A 0.1655(2) 0.6976(2) -0.04904(5) 0.0480(4) Uani d . 1 . .
C C1A 0.1826(3) 0.9679(2) 0.15275(6) 0.0414(4) Uani d . 1 . .
C C2A 0.2464(3) 1.0248(3) 0.19196(7) 0.0516(5) Uani d . 1 . .
H H2AB 0.3702 1.0347 0.1964 0.062 Uiso calc R 1 . .
C C3A 0.1170(3) 1.0661(3) 0.22414(7) 0.0593(6) Uani d . 1 . .
H H3AA 0.1546 1.1059 0.2508 0.071 Uiso calc R 1 . .
C C4A -0.0675(3) 1.0495(3) 0.21770(7) 0.0615(6) Uani d . 1 . .
H H4AA -0.1507 1.0806 0.2399 0.074 Uiso calc R 1 . .
C C5A -0.1308(3) 0.9882(3) 0.17920(7) 0.0568(5) Uani d . 1 . .
H H5AA -0.2547 0.9751 0.1754 0.068 Uiso calc R 1 . .
C C6A -0.0026(3) 0.9463(2) 0.14626(6) 0.0432(4) Uani d . 1 . .
C C7A 0.1375(2) 0.8745(2) 0.08674(6) 0.0390(4) Uani d . 1 . .
C C8A -0.0216(2) 0.7654(2) 0.01491(6) 0.0407(4) Uani d . 1 . .
H H8AA -0.0798 0.6726 0.0331 0.049 Uiso calc R 1 . .
H H8AB -0.0961 0.8734 0.0167 0.049 Uiso calc R 1 . .
C C9A -0.0052(2) 0.7070(2) -0.03177(6) 0.0384(4) Uani d . 1 . .
C C10A 0.1846(3) 0.6412(3) -0.08980(7) 0.0543(5) Uani d . 1 . .
H H10A 0.3019 0.6321 -0.1021 0.065 Uiso calc R 1 . .
C C11A 0.0431(3) 0.5958(3) -0.11481(6) 0.0504(5) Uani d . 1 . .
H H11A 0.0638 0.5563 -0.1431 0.061 Uiso calc R 1 . .
C C12A -0.1325(3) 0.6103(2) -0.09671(6) 0.0415(4) Uani d . 1 . .
C C13A -0.1595(2) 0.6663(2) -0.05382(6) 0.0388(4) Uani d . 1 . .
C C14A -0.2595(3) 0.5145(3) -0.16192(6) 0.0495(5) Uani d . 1 . .
H H14A -0.1914 0.4023 -0.1624 0.059 Uiso calc R 1 . .
H H14B -0.1921 0.6033 -0.1794 0.059 Uiso calc R 1 . .
C C15A -0.4423(4) 0.4908(3) -0.17966(7) 0.0618(6) Uani d . 1 . .
C C16A -0.3470(3) 0.6790(3) -0.03280(7) 0.0491(5) Uani d . 1 . .
H H16A -0.3389 0.7198 -0.0035 0.074 Uiso calc R 1 . .
H H16B -0.4021 0.5632 -0.0321 0.074 Uiso calc R 1 . .
H H16C -0.4198 0.7621 -0.0494 0.074 Uiso calc R 1 . .
O OA 0.6171(2) 0.9501(2) 0.07662(6) 0.0674(4) Uani d . 1 . .
H HA1 0.7128 0.9071 0.0867 0.101 Uiso d R 1 . .
H HA2 0.6392 1.0447 0.0630 0.101 Uiso d R 1 . .
S S1B 0.26211(7) 0.81787(6) 0.488240(15) 0.04885(16) Uani d . 1 . .
F F1B 0.0052(3) 1.4472(3) 0.75578(5) 0.1092(7) Uani d . 1 . .
F F2B 0.1852(3) 1.5488(2) 0.70486(6) 0.0992(6) Uani d . 1 . .
F F3B -0.0976(3) 1.5730(2) 0.69808(6) 0.1053(6) Uani d . 1 . .
O O1B 0.0650(2) 1.30722(19) 0.64771(4) 0.0576(4) Uani d . 1 . .
N N1B 0.3484(2) 1.0373(2) 0.41683(5) 0.0485(4) Uani d . 1 . .
N N2B 0.3662(3) 0.7438(2) 0.40584(5) 0.0506(4) Uani d . 1 . .
H H2BA 0.3605 0.6305 0.4114 0.061 Uiso calc R 1 . .
N N3B 0.1553(3) 0.8612(2) 0.57285(6) 0.0578(5) Uani d . 1 . .
C C1B 0.4148(3) 0.8255(3) 0.36638(6) 0.0479(4) Uani d . 1 . .
C C2B 0.4657(3) 0.7591(3) 0.32581(7) 0.0604(6) Uani d . 1 . .
H H2BB 0.4733 0.6367 0.3212 0.072 Uiso calc R 1 . .
C C3B 0.5043(3) 0.8839(4) 0.29259(7) 0.0652(6) Uani d . 1 . .
H H3BA 0.5386 0.8444 0.2649 0.078 Uiso calc R 1 . .
C C4B 0.4932(3) 1.0663(4) 0.29952(7) 0.0648(6) Uani d . 1 . .
H H4BA 0.5205 1.1463 0.2765 0.078 Uiso calc R 1 . .
C C5B 0.4428(3) 1.1314(3) 0.33978(7) 0.0605(6) Uani d . 1 . .
H H5BA 0.4354 1.2540 0.3442 0.073 Uiso calc R 1 . .
C C6B 0.4032(3) 1.0091(3) 0.37361(6) 0.0480(4) Uani d . 1 . .
C C7B 0.3289(3) 0.8765(3) 0.43438(6) 0.0443(4) Uani d . 1 . .
C C8B 0.2354(3) 1.0420(3) 0.50903(6) 0.0473(4) Uani d . 1 . .
H H8BA 0.3498 1.1047 0.5058 0.057 Uiso calc R 1 . .
H H8BB 0.1450 1.1088 0.4927 0.057 Uiso calc R 1 . .
C C9B 0.1760(3) 1.0277(3) 0.55651(6) 0.0461(4) Uani d . 1 . .
C C10B 0.1024(4) 0.8433(3) 0.61464(7) 0.0637(6) Uani d . 1 . .
H H10B 0.0867 0.7280 0.6263 0.076 Uiso calc R 1 . .
C C11B 0.0695(3) 0.9845(3) 0.64178(7) 0.0562(5) Uani d . 1 . .
H H11B 0.0327 0.9657 0.6709 0.067 Uiso calc R 1 . .
C C12B 0.0929(3) 1.1550(3) 0.62422(6) 0.0479(4) Uani d . 1 . .
C C13B 0.1465(3) 1.1813(3) 0.58049(6) 0.0458(4) Uani d . 1 . .
C C14B 0.0293(3) 1.2837(3) 0.69304(6) 0.0558(5) Uani d . 1 . .
H H14C 0.1216 1.2065 0.7058 0.067 Uiso calc R 1 . .
H H14D -0.0884 1.2288 0.6986 0.067 Uiso calc R 1 . .
C C15B 0.0308(4) 1.4636(4) 0.71260(8) 0.0706(7) Uani d . 1 . .
C C16B 0.1682(4) 1.3666(3) 0.56065(7) 0.0620(6) Uani d . 1 . .
H H16D 0.1412 1.4535 0.5825 0.093 Uiso calc R 1 . .
H H16E 0.0861 1.3836 0.5372 0.093 Uiso calc R 1 . .
H H16F 0.2911 1.3811 0.5495 0.093 Uiso calc R 1 . .
O OB 0.4154(6) 0.3918(3) 0.43764(9) 0.0886(14) Uani d P 0.790(8) A 1
O OB' 0.251(2) 0.3984(11) 0.4323(3) 0.090(5) Uani d P 0.210(8) A 2
H HB1 0.3586 0.2971 0.4339 0.134 Uiso d PR 0.790(8) A 1
H HB1' 0.3361 0.3261 0.4312 0.134 Uiso d PR 0.210(8) A 2
H HB2 0.5139 0.3549 0.4455 0.134 Uiso d PR 0.790(8) A 1
H HB2' 0.1581 0.3375 0.4272 0.134 Uiso d PR 0.210(8) A 2

loop_
_atom_site_aniso_label
_atom_site_aniso_U_11
_atom_site_aniso_U_22
_atom_site_aniso_U_33
_atom_site_aniso_U_12
_atom_site_aniso_U_13
_atom_site_aniso_U_23
S1A 0.0356(3) 0.0494(3) 0.0416(3) -0.00072(17) 0.00079(18) -0.00341(18)
F1A 0.0937(13) 0.179(2) 0.0719(10) 0.0062(12) -0.0171(9) -0.0662(12)
F2A 0.0676(10) 0.0855(10) 0.0770(9) 0.0115(7) -0.0118(7) 0.0009(7)
F3A 0.0722(11) 0.0777(10) 0.1210(14) -0.0239(8) -0.0155(9) -0.0013(9)
O1A 0.0464(8) 0.0642(8) 0.0394(7) -0.0068(6) 0.0000(6) -0.0081(6)
N1A 0.0361(9) 0.0526(9) 0.0458(8) -0.0014(6) -0.0003(7) -0.0009(7)
N2A 0.0322(8) 0.0490(8) 0.0445(8) -0.0006(6) -0.0006(6) -0.0029(6)
N3A 0.0378(9) 0.0584(10) 0.0476(9) -0.0039(7) 0.0042(7) -0.0056(7)
C1A 0.0427(11) 0.0390(9) 0.0423(9) 0.0002(7) 0.0001(8) 0.0014(7)
C2A 0.0512(13) 0.0535(11) 0.0506(11) -0.0028(9) -0.0058(9) -0.0042(9)
C3A 0.0729(16) 0.0612(13) 0.0440(11) -0.0026(10) 0.0011(10) -0.0059(9)
C4A 0.0666(16) 0.0698(14) 0.0469(11) 0.0042(11) 0.0141(10) -0.0032(10)
C5A 0.0449(12) 0.0698(14) 0.0547(12) 0.0005(9) 0.0086(9) 0.0013(10)
C6A 0.0416(11) 0.0453(10) 0.0424(9) 0.0005(7) 0.0013(8) 0.0016(7)
C7A 0.0359(10) 0.0379(9) 0.0431(9) 0.0007(7) -0.0021(7) 0.0024(7)
C8A 0.0368(10) 0.0440(9) 0.0411(9) -0.0010(7) -0.0004(7) -0.0010(7)
C9A 0.0375(10) 0.0368(9) 0.0404(9) -0.0013(7) 0.0023(7) 0.0012(7)
C10A 0.0404(11) 0.0708(13) 0.0513(11) -0.0056(9) 0.0109(9) -0.0083(9)
C11A 0.0508(12) 0.0587(12) 0.0414(10) -0.0043(9) 0.0089(8) -0.0065(8)
C12A 0.0425(11) 0.0407(9) 0.0410(9) -0.0049(7) -0.0005(8) 0.0010(7)
C13A 0.0398(10) 0.0361(9) 0.0400(9) -0.0011(7) 0.0036(7) 0.0010(7)
C14A 0.0578(13) 0.0492(11) 0.0416(10) 0.0000(8) 0.0010(9) -0.0073(8)
C15A 0.0673(15) 0.0666(14) 0.0526(12) 0.0008(11) -0.0056(10) -0.0176(10)
C16A 0.0382(11) 0.0578(11) 0.0512(11) -0.0022(8) 0.0025(8) -0.0053(9)
OA 0.0362(9) 0.0880(12) 0.0770(11) -0.0009(7) 0.0032(7) 0.0062(9)
S1B 0.0613(3) 0.0435(3) 0.0417(3) -0.0018(2) 0.0023(2) -0.00479(19)
F1B 0.184(2) 0.0958(12) 0.0464(8) 0.0074(12) 0.0272(10) -0.0194(8)
F2B 0.1211(15) 0.0910(12) 0.0870(11) -0.0297(10) 0.0105(10) -0.0319(9)
F3B 0.1288(16) 0.0833(11) 0.1016(13) 0.0405(11) 0.0145(11) -0.0096(9)
O1B 0.0808(11) 0.0539(8) 0.0378(7) 0.0024(7) 0.0050(7) -0.0076(6)
N1B 0.0569(10) 0.0439(9) 0.0445(8) 0.0010(7) 0.0025(7) -0.0065(7)
N2B 0.0636(11) 0.0399(8) 0.0485(9) -0.0004(7) 0.0033(8) -0.0091(7)
N3B 0.0814(14) 0.0469(9) 0.0449(9) -0.0054(8) 0.0032(9) -0.0030(7)
C1B 0.0470(12) 0.0527(11) 0.0443(10) 0.0000(8) -0.0010(8) -0.0089(8)
C2B 0.0628(15) 0.0654(13) 0.0539(12) -0.0007(10) 0.0010(10) -0.0197(10)
C3B 0.0583(15) 0.0947(18) 0.0430(11) -0.0019(12) 0.0022(10) -0.0127(11)
C4B 0.0622(15) 0.0843(17) 0.0470(11) -0.0021(11) 0.0016(10) 0.0063(11)
C5B 0.0670(15) 0.0596(13) 0.0545(12) -0.0006(10) 0.0006(10) 0.0029(10)
C6B 0.0473(12) 0.0528(11) 0.0438(10) 0.0017(8) -0.0009(8) -0.0043(8)
C7B 0.0458(11) 0.0443(10) 0.0430(10) -0.0001(7) -0.0016(8) -0.0080(8)
C8B 0.0554(12) 0.0438(10) 0.0428(10) -0.0037(8) 0.0031(8) -0.0070(8)
C9B 0.0480(12) 0.0484(10) 0.0420(10) -0.0038(8) -0.0018(8) -0.0031(8)
C10B 0.0935(19) 0.0489(12) 0.0483(11) -0.0076(11) 0.0039(11) 0.0012(9)
C11B 0.0701(15) 0.0587(12) 0.0393(10) -0.0053(10) 0.0018(9) 0.0002(9)
C12B 0.0508(12) 0.0532(11) 0.0404(10) -0.0020(8) -0.0022(8) -0.0087(8)
C13B 0.0499(12) 0.0472(10) 0.0407(9) -0.0037(8) -0.0012(8) -0.0037(8)
C14B 0.0641(14) 0.0643(13) 0.0386(10) 0.0024(10) 0.0058(9) -0.0062(9)
C15B 0.092(2) 0.0712(15) 0.0477(12) 0.0052(14) 0.0155(12) -0.0112(11)
C16B 0.0879(18) 0.0469(11) 0.0511(12) -0.0078(10) 0.0046(11) -0.0043(9)
OB 0.121(4) 0.0422(11) 0.1049(19) -0.0115(12) -0.0339(17) 0.0035(11)
OB' 0.119(13) 0.046(4) 0.103(7) 0.015(5) 0.006(7) -0.008(4)

loop_
_atom_type_symbol
_atom_type_description
_atom_type_scat_dispersion_real
_atom_type_scat_dispersion_imag
_atom_type_scat_source
C C 0.0181 0.0091 'International Tables Vol C Tables 4.2.6.8 and 6.1.1.4'
H H 0.0000 0.0000 'International Tables Vol C Tables 4.2.6.8 and 6.1.1.4'
N N 0.0311 0.0180 'International Tables Vol C Tables 4.2.6.8 and 6.1.1.4'
O O 0.0492 0.0322 'International Tables Vol C Tables 4.2.6.8 and 6.1.1.4'
F F 0.0727 0.0534 'International Tables Vol C Tables 4.2.6.8 and 6.1.1.4'
S S 0.3331 0.5567 'International Tables Vol C Tables 4.2.6.8 and 6.1.1.4'

loop_
_geom_angle_atom_site_label_1
_geom_angle_atom_site_label_2
_geom_angle_atom_site_label_3
_geom_angle_site_symmetry_1
_geom_angle_site_symmetry_3
_geom_angle
_geom_angle_publ_flag
C7A S1A C8A . . 98.11(8) ?
C12A O1A C14A . . 117.06(15) ?
C7A N1A C6A . . 104.30(16) ?
C7A N2A C1A . . 106.86(15) ?
C7A N2A H2AA . . 126.6 ?
C1A N2A H2AA . . 126.6 ?
C10A N3A C9A . . 116.71(17) ?
N2A C1A C2A . . 132.64(19) ?
N2A C1A C6A . . 105.19(16) ?
C2A C1A C6A . . 122.17(18) ?
C3A C2A C1A . . 116.8(2) ?
C3A C2A H2AB . . 121.6 ?
C1A C2A H2AB . . 121.6 ?
C2A C3A C4A . . 121.6(2) ?
C2A C3A H3AA . . 119.2 ?
C4A C3A H3AA . . 119.2 ?
C5A C4A C3A . . 121.7(2) ?
C5A C4A H4AA . . 119.2 ?
C3A C4A H4AA . . 119.2 ?
C4A C5A C6A . . 117.7(2) ?
C4A C5A H5AA . . 121.2 ?
C6A C5A H5AA . . 121.2 ?
C5A C6A N1A . . 129.8(2) ?
C5A C6A C1A . . 120.08(19) ?
N1A C6A C1A . . 110.09(16) ?
N1A C7A N2A . . 113.55(16) ?
N1A C7A S1A . . 127.99(14) ?
N2A C7A S1A . . 118.46(13) ?
C9A C8A S1A . . 109.41(12) ?
C9A C8A H8AA . . 109.8 ?
S1A C8A H8AA . . 109.8 ?
C9A C8A H8AB . . 109.8 ?
S1A C8A H8AB . . 109.8 ?
H8AA C8A H8AB . . 108.2 ?
N3A C9A C13A . . 124.41(16) ?
N3A C9A C8A . . 115.40(16) ?
C13A C9A C8A . . 120.19(15) ?
N3A C10A C11A . . 124.36(18) ?
N3A C10A H10A . . 117.8 ?
C11A C10A H10A . . 117.8 ?
C10A C11A C12A . . 118.03(18) ?
C10A C11A H11A . . 121.0 ?
C12A C11A H11A . . 121.0 ?
O1A C12A C11A . . 123.68(17) ?
O1A C12A C13A . . 116.54(16) ?
C11A C12A C13A . . 119.78(18) ?
C9A C13A C12A . . 116.69(16) ?
C9A C13A C16A . . 122.08(16) ?
C12A C13A C16A . . 121.23(17) ?
O1A C14A C15A . . 107.55(17) ?
O1A C14A H14A . . 110.2 ?
C15A C14A H14A . . 110.2 ?
O1A C14A H14B . . 110.2 ?
C15A C14A H14B . . 110.2 ?
H14A C14A H14B . . 108.5 ?
F3A C15A F2A . . 105.6(2) ?
F3A C15A F1A . . 107.3(2) ?
F2A C15A F1A . . 106.2(2) ?
F3A C15A C14A . . 113.8(2) ?
F2A C15A C14A . . 113.79(19) ?
F1A C15A C14A . . 109.6(2) ?
C13A C16A H16A . . 109.5 ?
C13A C16A H16B . . 109.5 ?
H16A C16A H16B . . 109.5 ?
C13A C16A H16C . . 109.5 ?
H16A C16A H16C . . 109.5 ?
H16B C16A H16C . . 109.5 ?
HA1 OA HA2 . . 109.7 ?
C7B S1B C8B . . 98.24(9) ?
C12B O1B C14B . . 116.91(16) ?
C7B N1B C6B . . 104.74(16) ?
C7B N2B C1B . . 106.89(16) ?
C7B N2B H2BA . . 126.6 ?
C1B N2B H2BA . . 126.6 ?
C10B N3B C9B . . 117.15(18) ?
N2B C1B C2B . . 132.8(2) ?
N2B C1B C6B . . 105.28(16) ?
C2B C1B C6B . . 122.0(2) ?
C3B C2B C1B . . 116.8(2) ?
C3B C2B H2BB . . 121.6 ?
C1B C2B H2BB . . 121.6 ?
C2B C3B C4B . . 121.6(2) ?
C2B C3B H3BA . . 119.2 ?
C4B C3B H3BA . . 119.2 ?
C5B C4B C3B . . 121.4(2) ?
C5B C4B H4BA . . 119.3 ?
C3B C4B H4BA . . 119.3 ?
C4B C5B C6B . . 118.1(2) ?
C4B C5B H5BA . . 120.9 ?
C6B C5B H5BA . . 120.9 ?
C5B C6B N1B . . 130.08(19) ?
C5B C6B C1B . . 120.15(19) ?
N1B C6B C1B . . 109.77(17) ?
N1B C7B N2B . . 113.33(17) ?
N1B C7B S1B . . 127.96(14) ?
N2B C7B S1B . . 118.72(14) ?
C9B C8B S1B . . 108.66(13) ?
C9B C8B H8BA . . 110.0 ?
S1B C8B H8BA . . 110.0 ?
C9B C8B H8BB . . 110.0 ?
S1B C8B H8BB . . 110.0 ?
H8BA C8B H8BB . . 108.3 ?
N3B C9B C13B . . 124.19(18) ?
N3B C9B C8B . . 115.44(17) ?
C13B C9B C8B . . 120.37(17) ?
N3B C10B C11B . . 124.2(2) ?
N3B C10B H10B . . 117.9 ?
C11B C10B H10B . . 117.9 ?
C10B C11B C12B . . 117.57(19) ?
C10B C11B H11B . . 121.2 ?
C12B C11B H11B . . 121.2 ?
O1B C12B C11B . . 123.44(18) ?
O1B C12B C13B . . 115.97(17) ?
C11B C12B C13B . . 120.59(18) ?
C9B C13B C12B . . 116.33(18) ?
C9B C13B C16B . . 122.53(18) ?
C12B C13B C16B . . 121.12(18) ?
O1B C14B C15B . . 107.66(18) ?
O1B C14B H14C . . 110.2 ?
C15B C14B H14C . . 110.2 ?
O1B C14B H14D . . 110.2 ?
C15B C14B H14D . . 110.2 ?
H14C C14B H14D . . 108.5 ?
F2B C15B F3B . . 105.5(2) ?
F2B C15B F1B . . 107.3(2) ?
F3B C15B F1B . . 107.3(2) ?
F2B C15B C14B . . 113.3(2) ?
F3B C15B C14B . . 113.3(2) ?
F1B C15B C14B . . 109.8(2) ?
C13B C16B H16D . . 109.5 ?
C13B C16B H16E . . 109.5 ?
H16D C16B H16E . . 109.5 ?
C13B C16B H16F . . 109.5 ?
H16D C16B H16F . . 109.5 ?
H16E C16B H16F . . 109.5 ?
HB1 OB HB1' . . 19.7 ?
HB1 OB HB2 . . 102.8 ?
HB1' OB HB2 . . 122.4 ?
HB1 OB' HB1' . . 5.6 ?
HB1 OB' HB2' . . 102.8 ?
HB1' OB' HB2' . . 104.6 ?

loop_
_geom_bond_atom_site_label_1
_geom_bond_atom_site_label_2
_geom_bond_site_symmetry_2
_geom_bond_distance
_geom_bond_publ_flag
S1A C7A . 1.7453(18) ?
S1A C8A . 1.8107(18) ?
F1A C15A . 1.333(3) ?
F2A C15A . 1.331(3) ?
F3A C15A . 1.324(3) ?
O1A C12A . 1.367(2) ?
O1A C14A . 1.415(2) ?
N1A C7A . 1.314(2) ?
N1A C6A . 1.394(2) ?
N2A C7A . 1.359(2) ?
N2A C1A . 1.379(2) ?
N2A H2AA . 0.8600 ?
N3A C10A . 1.332(3) ?
N3A C9A . 1.344(2) ?
C1A C2A . 1.387(3) ?
C1A C6A . 1.396(3) ?
C2A C3A . 1.382(3) ?
C2A H2AB . 0.9300 ?
C3A C4A . 1.386(4) ?
C3A H3AA . 0.9300 ?
C4A C5A . 1.378(3) ?
C4A H4AA . 0.9300 ?
C5A C6A . 1.393(3) ?
C5A H5AA . 0.9300 ?
C8A C9A . 1.508(2) ?
C8A H8AA . 0.9700 ?
C8A H8AB . 0.9700 ?
C9A C13A . 1.385(3) ?
C10A C11A . 1.369(3) ?
C10A H10A . 0.9300 ?
C11A C12A . 1.389(3) ?
C11A H11A . 0.9300 ?
C12A C13A . 1.398(3) ?
C13A C16A . 1.502(3) ?
C14A C15A . 1.485(3) ?
C14A H14A . 0.9700 ?
C14A H14B . 0.9700 ?
C16A H16A . 0.9600 ?
C16A H16B . 0.9600 ?
C16A H16C . 0.9600 ?
OA HA1 . 0.8349 ?
OA HA2 . 0.8249 ?
S1B C7B . 1.7490(19) ?
S1B C8B . 1.8146(19) ?
F1B C15B . 1.332(3) ?
F2B C15B . 1.320(3) ?
F3B C15B . 1.321(3) ?
O1B C12B . 1.373(2) ?
O1B C14B . 1.410(2) ?
N1B C7B . 1.309(3) ?
N1B C6B . 1.391(2) ?
N2B C7B . 1.360(2) ?
N2B C1B . 1.375(3) ?
N2B H2BA . 0.8600 ?
N3B C10B . 1.328(3) ?
N3B C9B . 1.335(3) ?
C1B C2B . 1.388(3) ?
C1B C6B . 1.397(3) ?
C2B C3B . 1.384(4) ?
C2B H2BB . 0.9300 ?
C3B C4B . 1.386(4) ?
C3B H3BA . 0.9300 ?
C4B C5B . 1.376(3) ?
C4B H4BA . 0.9300 ?
C5B C6B . 1.386(3) ?
C5B H5BA . 0.9300 ?
C8B C9B . 1.504(3) ?
C8B H8BA . 0.9700 ?
C8B H8BB . 0.9700 ?
C9B C13B . 1.391(3) ?
C10B C11B . 1.376(3) ?
C10B H10B . 0.9300 ?
C11B C12B . 1.378(3) ?
C11B H11B . 0.9300 ?
C12B C13B . 1.391(3) ?
C13B C16B . 1.504(3) ?
C14B C15B . 1.488(3) ?
C14B H14C . 0.9700 ?
C14B H14D . 0.9700 ?
C16B H16D . 0.9600 ?
C16B H16E . 0.9600 ?
C16B H16F . 0.9600 ?
OB HB1 . 0.8399 ?
OB HB1' . 0.8013 ?
OB HB2 . 0.8132 ?
OB' HB1 . 1.0873 ?
OB' HB1' . 0.8201 ?
OB' HB2' . 0.8488 ?

loop_
_geom_hbond_atom_site_label_D
_geom_hbond_atom_site_label_H
_geom_hbond_atom_site_label_A
_geom_hbond_site_symmetry_A
_geom_hbond_distance_DH
_geom_hbond_distance_HA
_geom_hbond_distance_DA
_geom_hbond_angle_DHA
N2A H2AA OA . 0.86 1.95 2.771(2) 161
OA HA1 N1A 1_655 0.83 2.00 2.806(2) 161
N2B H2BA OB . 0.86 1.98 2.799(3) 160
OB HB1 N1B 1_545 0.84 2.03 2.798(3) 152

loop_
_geom_torsion_atom_site_label_1
_geom_torsion_atom_site_label_2
_geom_torsion_atom_site_label_3
_geom_torsion_atom_site_label_4
_geom_torsion_site_symmetry_1
_geom_torsion_site_symmetry_2
_geom_torsion_site_symmetry_3
_geom_torsion_site_symmetry_4
_geom_torsion
_geom_torsion_publ_flag
C7A N2A C1A C2A . . . . 179.6(2) ?
C7A N2A C1A C6A . . . . 0.33(19) ?
N2A C1A C2A C3A . . . . 178.4(2) ?
C6A C1A C2A C3A . . . . -2.4(3) ?
C1A C2A C3A C4A . . . . 0.7(3) ?
C2A C3A C4A C5A . . . . 1.2(4) ?
C3A C4A C5A C6A . . . . -1.3(3) ?
C4A C5A C6A N1A . . . . -178.5(2) ?
C4A C5A C6A C1A . . . . -0.3(3) ?
C7A N1A C6A C5A . . . . 177.7(2) ?
C7A N1A C6A C1A . . . . -0.6(2) ?
N2A C1A C6A C5A . . . . -178.36(18) ?
C2A C1A C6A C5A . . . . 2.2(3) ?
N2A C1A C6A N1A . . . . 0.2(2) ?
C2A C1A C6A N1A . . . . -179.23(17) ?
C6A N1A C7A N2A . . . . 0.8(2) ?
C6A N1A C7A S1A . . . . -179.74(14) ?
C1A N2A C7A N1A . . . . -0.8(2) ?
C1A N2A C7A S1A . . . . 179.75(12) ?
C8A S1A C7A N1A . . . . 0.36(18) ?
C8A S1A C7A N2A . . . . 179.76(14) ?
C7A S1A C8A C9A . . . . 178.84(12) ?
C10A N3A C9A C13A . . . . -1.6(3) ?
C10A N3A C9A C8A . . . . 178.03(17) ?
S1A C8A C9A N3A . . . . 0.16(19) ?
S1A C8A C9A C13A . . . . 179.79(13) ?
C9A N3A C10A C11A . . . . 1.0(3) ?
N3A C10A C11A C12A . . . . 0.4(3) ?
C14A O1A C12A C11A . . . . -0.3(3) ?
C14A O1A C12A C13A . . . . -179.93(16) ?
C10A C11A C12A O1A . . . . 179.03(18) ?
C10A C11A C12A C13A . . . . -1.4(3) ?
N3A C9A C13A C12A . . . . 0.7(3) ?
C8A C9A C13A C12A . . . . -178.93(16) ?
N3A C9A C13A C16A . . . . 179.90(17) ?
C8A C9A C13A C16A . . . . 0.3(3) ?
O1A C12A C13A C9A . . . . -179.52(15) ?
C11A C12A C13A C9A . . . . 0.8(3) ?
O1A C12A C13A C16A . . . . 1.2(2) ?
C11A C12A C13A C16A . . . . -178.39(17) ?
C12A O1A C14A C15A . . . . -176.73(17) ?
O1A C14A C15A F3A . . . . -60.9(2) ?
O1A C14A C15A F2A . . . . 60.1(2) ?
O1A C14A C15A F1A . . . . 178.9(2) ?
C7B N2B C1B C2B . . . . -179.7(2) ?
C7B N2B C1B C6B . . . . -0.1(2) ?
N2B C1B C2B C3B . . . . 179.3(2) ?
C6B C1B C2B C3B . . . . -0.1(3) ?
C1B C2B C3B C4B . . . . 0.1(4) ?
C2B C3B C4B C5B . . . . -0.2(4) ?
C3B C4B C5B C6B . . . . 0.1(4) ?
C4B C5B C6B N1B . . . . -179.5(2) ?
C4B C5B C6B C1B . . . . -0.1(3) ?
C7B N1B C6B C5B . . . . 179.6(2) ?
C7B N1B C6B C1B . . . . 0.1(2) ?
N2B C1B C6B C5B . . . . -179.5(2) ?
C2B C1B C6B C5B . . . . 0.1(3) ?
N2B C1B C6B N1B . . . . 0.0(2) ?
C2B C1B C6B N1B . . . . 179.6(2) ?
C6B N1B C7B N2B . . . . -0.2(2) ?
C6B N1B C7B S1B . . . . 179.98(16) ?
C1B N2B C7B N1B . . . . 0.2(2) ?
C1B N2B C7B S1B . . . . -179.95(15) ?
C8B S1B C7B N1B . . . . -0.7(2) ?
C8B S1B C7B N2B . . . . 179.57(16) ?
C7B S1B C8B C9B . . . . 179.89(14) ?
C10B N3B C9B C13B . . . . 0.3(3) ?
C10B N3B C9B C8B . . . . -179.8(2) ?
S1B C8B C9B N3B . . . . -0.3(2) ?
S1B C8B C9B C13B . . . . 179.63(16) ?
C9B N3B C10B C11B . . . . -0.5(4) ?
N3B C10B C11B C12B . . . . 0.1(4) ?
C14B O1B C12B C11B . . . . 6.8(3) ?
C14B O1B C12B C13B . . . . -173.54(19) ?
C10B C11B C12B O1B . . . . -179.9(2) ?
C10B C11B C12B C13B . . . . 0.5(3) ?
N3B C9B C13B C12B . . . . 0.2(3) ?
C8B C9B C13B C12B . . . . -179.64(18) ?
N3B C9B C13B C16B . . . . -178.9(2) ?
C8B C9B C13B C16B . . . . 1.2(3) ?
O1B C12B C13B C9B . . . . 179.70(18) ?
C11B C12B C13B C9B . . . . -0.7(3) ?
O1B C12B C13B C16B . . . . -1.1(3) ?
C11B C12B C13B C16B . . . . 178.5(2) ?
C12B O1B C14B C15B . . . . 171.8(2) ?
O1B C14B C15B F2B . . . . -57.4(3) ?
O1B C14B C15B F3B . . . . 62.7(3) ?
O1B C14B C15B F1B . . . . -177.4(2) ?
